data_4032169
loop_
_publ_author_name
'Tarrieu, Robert'
'Dumas, Adrien'
'Thongpaen, Jompol'
'Vives, Thomas'
'Roisnel, Thierry'
'Dorcet, Vincent'
'Cr\'evisy, Christophe'
'Basl\'e, Olivier'
'Mauduit, Marc'

_publ_section_title
;
 Readily Accessible Unsymmetrical Unsaturated 2,6-Diisopropylphenyl
 N-Heterocyclic Carbene Ligands. Applications in Enantioselective
 Catalysis.
;
_journal_issue 4
_journal_name_full 'The Journal of organic chemistry'
_journal_page_first 1880
_journal_page_last 1887
_journal_paper_doi 10.1021/acs.joc.6b02888
_journal_volume 82
_journal_year 2017
_chemical_absolute_configuration rm/ad/rmad/syn/unk/.
_chemical_compound_source 'synthesis as described'
_chemical_formula_moiety 'C27 H30 Cl Cu N2'
_chemical_formula_sum 'C27 H30 Cl Cu N2'
_chemical_formula_weight 481.52
_chemical_name_systematic
;
 ?
;
_space_group_crystal_system orthorhombic
_space_group_IT_number 19
_space_group_name_Hall 'P 2ac 2ab'
_space_group_name_H-M_alt 'P 21 21 21'
_symmetry_space_group_name_Hall 'P 2ac 2ab'
_symmetry_space_group_name_H-M 'P 21 21 21'
_atom_sites_solution_hydrogens geom
_cell_angle_alpha 90
_cell_angle_beta 90
_cell_angle_gamma 90
_cell_formula_units_Z 12
_cell_length_a 15.1197(9)
_cell_length_b 17.6938(11)
_cell_length_c 28.1469(17)
_cell_measurement_reflns_used 3996
_cell_measurement_temperature 150(2)
_cell_measurement_theta_max 22.44
_cell_measurement_theta_min 2.46
_cell_measurement_wavelength 0.71073
_cell_volume 7530.0(8)
_computing_cell_refinement 'Bruker APEX2 (Bruker, 2014)'
_computing_data_collection 'Bruker APEX2 (Bruker, 2014)'
_computing_data_reduction 'Bruker APEX2 (Bruker, 2014)'
_computing_molecular_graphics 'SXGRAPH (Farrugia, 1999), Mercury (CSD, 2014)'
_computing_publication_material 'CRYSCALC (T. Roisnel, local program, 2016)'
_computing_structure_refinement 'SHELXL-2014/7 (Sheldrick, 2014)'
_computing_structure_solution 'SIR97 (Altomare et al., 1999)'
_diffrn_ambient_temperature 150(2)
_diffrn_detector 'CCD plate'
_diffrn_measured_fraction_theta_full 0.997
_diffrn_measured_fraction_theta_max 0.997
_diffrn_measurement_device_type 'APEXII, Bruker-AXS'
_diffrn_measurement_method 'CCD rotation images, thin slices'
_diffrn_radiation_monochromator graphite
_diffrn_radiation_probe x-ray
_diffrn_radiation_source 'fine-focus sealed tube'
_diffrn_radiation_type MoK\a
_diffrn_radiation_wavelength 0.71073
_diffrn_reflns_av_R_equivalents 0.0944
_diffrn_reflns_av_unetI/netI 0.1744
_diffrn_reflns_limit_h_max 19
_diffrn_reflns_limit_h_min -19
_diffrn_reflns_limit_k_max 22
_diffrn_reflns_limit_k_min -22
_diffrn_reflns_limit_l_max 36
_diffrn_reflns_limit_l_min -33
_diffrn_reflns_number 40269
_diffrn_reflns_theta_full 25.242
_diffrn_reflns_theta_max 27.483
_diffrn_reflns_theta_min 2.930
_exptl_absorpt_coefficient_mu 0.992
_exptl_absorpt_correction_T_max 0.888
_exptl_absorpt_correction_T_min 0.673
_exptl_absorpt_correction_type multi-scan
_exptl_absorpt_process_details
;
  [Sheldrick, G.M. (2014). SADABS Bruker AXS Inc., Madison, Wisconsin, USA]
;
_exptl_crystal_colour colourless
_exptl_crystal_density_diffrn 1.274
_exptl_crystal_description prism
_exptl_crystal_F_000 3024
_exptl_crystal_size_max 0.310
_exptl_crystal_size_mid 0.130
_exptl_crystal_size_min 0.120
_refine_diff_density_max 0.415
_refine_diff_density_min -0.646
_refine_diff_density_rms 0.081
_refine_ls_abs_structure_details
;
Flack x determined using 2584 quotients [(I+)-(I-)]/[(I+)+(I-)]
(Parsons, Flack and Wagner, Acta Cryst. B69 (2013) 249-259).
;
_refine_ls_abs_structure_Flack 0.018(11)
_refine_ls_extinction_method none
_refine_ls_goodness_of_fit_ref 0.971
_refine_ls_hydrogen_treatment constr
_refine_ls_matrix_type full
_refine_ls_number_parameters 853
_refine_ls_number_reflns 17121
_refine_ls_number_restraints 0
_refine_ls_restrained_S_all 0.971
_refine_ls_R_factor_all 0.1634
_refine_ls_R_factor_gt 0.0679
_refine_ls_shift/su_max 0.007
_refine_ls_shift/su_mean 0.000
_refine_ls_structure_factor_coef Fsqd
_refine_ls_weighting_details 'w=1/[\s^2^(Fo^2^)+(0.0258P)^2^] where P=(Fo^2^+2Fc^2^)/3'
_refine_ls_weighting_scheme calc
_refine_ls_wR_factor_gt 0.0927
_refine_ls_wR_factor_ref 0.1170
_reflns_number_gt 8723
_reflns_number_total 17121
_reflns_threshold_expression >2sigma(I)
_cod_data_source_file jo6b02888_si_001.cif
_cod_data_source_block RT424
_cod_depositor_comments 'Adding full bibliography for 4032167--4032170.cif.'
_cod_database_code 4032169

loop_
_space_group_symop_operation_xyz
'x, y, z'
'-x+1/2, -y, z+1/2'
'-x, y+1/2, -z+1/2'
'x+1/2, -y+1/2, -z'

loop_
_atom_site_label
_atom_site_type_symbol
_atom_site_fract_x
_atom_site_fract_y
_atom_site_fract_z
_atom_site_U_iso_or_equiv
_atom_site_adp_type
_atom_site_occupancy
_atom_site_site_symmetry_order
_atom_site_calc_flag
_atom_site_refinement_flags_posn
_atom_site_refinement_flags_adp
Cu1 Cu 0.28904(6) 0.23002(6) 1.01496(3) 0.0320(3) Uani 1 1 d . .
Cl1 Cl 0.30287(14) 0.25016(15) 1.08769(7) 0.0540(7) Uani 1 1 d . .
N1 N 0.1912(4) 0.2294(4) 0.9276(2) 0.0288(16) Uani 1 1 d . .
N2 N 0.3210(4) 0.1847(4) 0.9162(2) 0.0320(17) Uani 1 1 d . .
C1 C 0.2667(5) 0.2148(4) 0.9502(2) 0.0276(19) Uani 1 1 d . .
C2 C 0.1952(5) 0.2090(5) 0.8801(3) 0.034(2) Uani 1 1 d . .
H2 H 0.1496 0.2143 0.8571 0.041 Uiso 1 1 calc R U
C3 C 0.2765(5) 0.1803(5) 0.8733(3) 0.041(2) Uani 1 1 d . .
H3 H 0.2992 0.1606 0.8443 0.049 Uiso 1 1 calc R U
C4 C 0.1117(5) 0.2629(5) 0.9504(3) 0.033(2) Uani 1 1 d . .
H4 H 0.1296 0.2800 0.9829 0.040 Uiso 1 1 calc R U
C5 C 0.0423(5) 0.2018(5) 0.9567(3) 0.046(3) Uani 1 1 d . .
H5A H 0.0264 0.1810 0.9256 0.069 Uiso 1 1 calc R U
H5B H -0.0103 0.2235 0.9717 0.069 Uiso 1 1 calc R U
H5C H 0.0661 0.1614 0.9768 0.069 Uiso 1 1 calc R U
C6 C 0.0814(5) 0.3329(5) 0.9231(3) 0.038(2) Uani 1 1 d . .
C7 C 0.0124(5) 0.3286(6) 0.8926(3) 0.045(3) Uani 1 1 d . .
H7 H -0.0170 0.2818 0.8879 0.054 Uiso 1 1 calc R U
C8 C -0.0161(6) 0.3936(7) 0.8678(3) 0.059(3) Uani 1 1 d . .
H8 H -0.0642 0.3901 0.8462 0.070 Uiso 1 1 calc R U
C9 C 0.0245(7) 0.4607(7) 0.8745(3) 0.058(3) Uani 1 1 d . .
H9 H 0.0035 0.5041 0.8582 0.070 Uiso 1 1 calc R U
C10 C 0.0970(6) 0.4674(6) 0.9052(3) 0.046(3) Uani 1 1 d . .
C11 C 0.1405(7) 0.5369(6) 0.9137(4) 0.061(3) Uani 1 1 d . .
H11 H 0.1205 0.5806 0.8973 0.073 Uiso 1 1 calc R U
C12 C 0.2101(7) 0.5440(6) 0.9443(4) 0.070(3) Uani 1 1 d . .
H12 H 0.2373 0.5917 0.9495 0.084 Uiso 1 1 calc R U
C13 C 0.2405(6) 0.4795(6) 0.9676(3) 0.054(3) Uani 1 1 d . .
H13 H 0.2891 0.4834 0.9888 0.065 Uiso 1 1 calc R U
C14 C 0.2016(5) 0.4108(5) 0.9606(3) 0.042(2) Uani 1 1 d . .
H14 H 0.2248 0.3678 0.9765 0.051 Uiso 1 1 calc R U
C15 C 0.1275(5) 0.4020(6) 0.9303(3) 0.040(2) Uani 1 1 d . .
C16 C 0.4133(5) 0.1668(5) 0.9233(3) 0.033(2) Uani 1 1 d . .
C17 C 0.4348(5) 0.1003(5) 0.9467(3) 0.035(2) Uani 1 1 d . .
C18 C 0.5248(6) 0.0844(6) 0.9513(3) 0.046(3) Uani 1 1 d . .
H18 H 0.5430 0.0391 0.9665 0.055 Uiso 1 1 calc R U
C19 C 0.5879(6) 0.1337(6) 0.9340(3) 0.046(3) Uani 1 1 d . .
H19 H 0.6488 0.1220 0.9379 0.055 Uiso 1 1 calc R U
C20 C 0.5637(5) 0.1994(6) 0.9114(3) 0.050(3) Uani 1 1 d . .
H20 H 0.6079 0.2328 0.8997 0.060 Uiso 1 1 calc R U
C21 C 0.4744(5) 0.2173(5) 0.9054(3) 0.039(2) Uani 1 1 d . .
C22 C 0.3661(5) 0.0448(5) 0.9643(3) 0.042(2) Uani 1 1 d . .
H22 H 0.3097 0.0734 0.9692 0.051 Uiso 1 1 calc R U
C23 C 0.3911(6) 0.0088(6) 1.0118(3) 0.066(3) Uani 1 1 d . .
H23A H 0.4476 -0.0179 1.0085 0.099 Uiso 1 1 calc R U
H23B H 0.3450 -0.0271 1.0214 0.099 Uiso 1 1 calc R U
H23C H 0.3968 0.0483 1.0361 0.099 Uiso 1 1 calc R U
C24 C 0.3486(7) -0.0157(6) 0.9272(4) 0.089(4) Uani 1 1 d . .
H24A H 0.3347 0.0084 0.8967 0.133 Uiso 1 1 calc R U
H24B H 0.2986 -0.0470 0.9373 0.133 Uiso 1 1 calc R U
H24C H 0.4013 -0.0474 0.9236 0.133 Uiso 1 1 calc R U
C25 C 0.4469(5) 0.2924(6) 0.8825(3) 0.048(3) Uani 1 1 d . .
H25 H 0.3898 0.2842 0.8654 0.057 Uiso 1 1 calc R U
C26 C 0.5140(6) 0.3226(6) 0.8471(3) 0.072(3) Uani 1 1 d . .
H26A H 0.4938 0.3716 0.8349 0.108 Uiso 1 1 calc R U
H26B H 0.5201 0.2869 0.8207 0.108 Uiso 1 1 calc R U
H26C H 0.5713 0.3290 0.8628 0.108 Uiso 1 1 calc R U
C27 C 0.4316(6) 0.3519(6) 0.9209(4) 0.067(3) Uani 1 1 d . .
H27A H 0.4883 0.3661 0.9351 0.100 Uiso 1 1 calc R U
H27B H 0.3927 0.3312 0.9455 0.100 Uiso 1 1 calc R U
H27C H 0.4039 0.3966 0.9067 0.100 Uiso 1 1 calc R U
Cu2 Cu 0.25243(7) 0.18755(5) 0.67899(3) 0.0314(2) Uani 1 1 d . .
Cl2 Cl 0.26763(14) 0.16203(12) 0.75129(7) 0.0427(6) Uani 1 1 d . .
N31 N 0.1568(4) 0.2355(4) 0.5955(2) 0.0274(16) Uani 1 1 d . .
N32 N 0.2798(4) 0.1861(3) 0.5763(2) 0.0267(15) Uani 1 1 d . .
C31 C 0.2298(5) 0.2063(4) 0.6146(3) 0.0261(19) Uani 1 1 d . .
C32 C 0.1596(5) 0.2333(5) 0.5460(3) 0.032(2) Uani 1 1 d . .
H32 H 0.1151 0.2501 0.5246 0.039 Uiso 1 1 calc R U
C33 C 0.2372(5) 0.2028(4) 0.5347(3) 0.033(2) Uani 1 1 d . .
H33 H 0.2591 0.1943 0.5035 0.040 Uiso 1 1 calc R U
C34 C 0.0814(5) 0.2657(5) 0.6227(3) 0.031(2) Uani 1 1 d . .
H34 H 0.1027 0.2743 0.6559 0.037 Uiso 1 1 calc R U
C35 C 0.0086(5) 0.2062(4) 0.6253(3) 0.041(2) Uani 1 1 d . .
H35A H -0.0115 0.1937 0.5931 0.061 Uiso 1 1 calc R U
H35B H -0.0412 0.2259 0.6438 0.061 Uiso 1 1 calc R U
H35C H 0.0317 0.1605 0.6407 0.061 Uiso 1 1 calc R U
C36 C 0.0554(5) 0.3417(5) 0.6030(3) 0.031(2) Uani 1 1 d . .
C37 C -0.0181(5) 0.3486(5) 0.5751(3) 0.044(2) Uani 1 1 d . .
H37 H -0.0555 0.3060 0.5708 0.052 Uiso 1 1 calc R U
C38 C -0.0397(6) 0.4163(6) 0.5529(3) 0.054(3) Uani 1 1 d . .
H38 H -0.0910 0.4196 0.5335 0.065 Uiso 1 1 calc R U
C39 C 0.0126(6) 0.4770(6) 0.5590(3) 0.052(3) Uani 1 1 d . .
H39 H -0.0024 0.5228 0.5432 0.062 Uiso 1 1 calc R U
C40 C 0.0886(6) 0.4754(5) 0.5878(3) 0.042(2) Uani 1 1 d . .
C41 C 0.1438(7) 0.5388(5) 0.5948(3) 0.055(3) Uani 1 1 d . .
H41 H 0.1307 0.5848 0.5789 0.065 Uiso 1 1 calc R U
C42 C 0.2143(7) 0.5352(6) 0.6237(3) 0.057(3) Uani 1 1 d . .
H42 H 0.2501 0.5787 0.6282 0.068 Uiso 1 1 calc R U
C43 C 0.2356(6) 0.4677(6) 0.6474(3) 0.052(3) Uani 1 1 d . .
H43 H 0.2849 0.4663 0.6683 0.062 Uiso 1 1 calc R U
C44 C 0.1855(5) 0.4038(5) 0.6405(3) 0.045(2) Uani 1 1 d . .
H44 H 0.2012 0.3582 0.6561 0.054 Uiso 1 1 calc R U
C45 C 0.1106(5) 0.4053(5) 0.6103(3) 0.032(2) Uani 1 1 d . .
C46 C 0.3722(5) 0.1650(5) 0.5779(3) 0.028(2) Uani 1 1 d . .
C47 C 0.3947(6) 0.0888(5) 0.5831(3) 0.038(2) Uani 1 1 d . .
C48 C 0.4843(6) 0.0710(5) 0.5840(3) 0.043(2) Uani 1 1 d . .
H48 H 0.5024 0.0200 0.5879 0.051 Uiso 1 1 calc R U
C49 C 0.5469(6) 0.1268(6) 0.5795(3) 0.049(3) Uani 1 1 d . .
H49 H 0.6078 0.1139 0.5799 0.059 Uiso 1 1 calc R U
C50 C 0.5229(6) 0.2000(6) 0.5744(3) 0.044(2) Uani 1 1 d . .
H50 H 0.5676 0.2374 0.5714 0.052 Uiso 1 1 calc R U
C51 C 0.4344(5) 0.2223(5) 0.5734(3) 0.033(2) Uani 1 1 d . .
C52 C 0.3247(6) 0.0276(5) 0.5885(3) 0.046(2) Uani 1 1 d . .
H52 H 0.2652 0.0514 0.5842 0.055 Uiso 1 1 calc R U
C53 C 0.3282(8) -0.0079(6) 0.6385(4) 0.097(4) Uani 1 1 d . .
H53A H 0.3882 -0.0263 0.6448 0.146 Uiso 1 1 calc R U
H53B H 0.2865 -0.0502 0.6402 0.146 Uiso 1 1 calc R U
H53C H 0.3122 0.0302 0.6622 0.146 Uiso 1 1 calc R U
C54 C 0.3355(6) -0.0341(5) 0.5511(3) 0.059(3) Uani 1 1 d . .
H54A H 0.3332 -0.0115 0.5193 0.088 Uiso 1 1 calc R U
H54B H 0.2877 -0.0711 0.5543 0.088 Uiso 1 1 calc R U
H54C H 0.3926 -0.0594 0.5555 0.088 Uiso 1 1 calc R U
C55 C 0.4090(5) 0.3038(5) 0.5683(3) 0.036(2) Uani 1 1 d . .
H55 H 0.3430 0.3065 0.5677 0.043 Uiso 1 1 calc R U
C56 C 0.4430(6) 0.3378(5) 0.5217(3) 0.052(3) Uani 1 1 d . .
H56A H 0.5076 0.3338 0.5206 0.078 Uiso 1 1 calc R U
H56B H 0.4257 0.3911 0.5199 0.078 Uiso 1 1 calc R U
H56C H 0.4174 0.3102 0.4948 0.078 Uiso 1 1 calc R U
C57 C 0.4407(6) 0.3497(6) 0.6108(3) 0.054(3) Uani 1 1 d . .
H57A H 0.4145 0.3292 0.6399 0.081 Uiso 1 1 calc R U
H57B H 0.4225 0.4026 0.6069 0.081 Uiso 1 1 calc R U
H57C H 0.5053 0.3470 0.6129 0.081 Uiso 1 1 calc R U
Cu3 Cu 0.25646(6) 0.28297(5) 0.34911(3) 0.0320(3) Uani 1 1 d . .
Cl3 Cl 0.26715(14) 0.25489(12) 0.42079(7) 0.0449(6) Uani 1 1 d . .
N61 N 0.1647(4) 0.3306(4) 0.2645(2) 0.0307(17) Uani 1 1 d . .
N62 N 0.2863(4) 0.2758(3) 0.2469(2) 0.0287(15) Uani 1 1 d . .
C61 C 0.2379(5) 0.3003(4) 0.2844(2) 0.0278(19) Uani 1 1 d . .
C62 C 0.1672(5) 0.3238(5) 0.2149(3) 0.038(2) Uani 1 1 d . .
H62 H 0.1236 0.3406 0.1930 0.046 Uiso 1 1 calc R U
C63 C 0.2434(5) 0.2892(4) 0.2045(3) 0.036(2) Uani 1 1 d . .
H63 H 0.2640 0.2761 0.1737 0.043 Uiso 1 1 calc R U
C64 C 0.0891(5) 0.3625(5) 0.2918(3) 0.030(2) Uani 1 1 d . .
H64 H 0.1110 0.3744 0.3245 0.035 Uiso 1 1 calc R U
C65 C 0.0178(5) 0.3028(5) 0.2965(3) 0.042(2) Uani 1 1 d . .
H65A H -0.0007 0.2861 0.2648 0.064 Uiso 1 1 calc R U
H65B H -0.0331 0.3240 0.3134 0.064 Uiso 1 1 calc R U
H65C H 0.0411 0.2596 0.3143 0.064 Uiso 1 1 calc R U
C66 C 0.0605(5) 0.4363(5) 0.2691(3) 0.032(2) Uani 1 1 d . .
C67 C -0.0179(5) 0.4416(5) 0.2439(3) 0.043(2) Uani 1 1 d . .
H67 H -0.0554 0.3987 0.2416 0.051 Uiso 1 1 calc R U
C68 C -0.0431(6) 0.5097(6) 0.2216(3) 0.052(3) Uani 1 1 d . .
H68 H -0.0969 0.5120 0.2043 0.062 Uiso 1 1 calc R U
C69 C 0.0085(6) 0.5711(6) 0.2247(3) 0.048(3) Uani 1 1 d . .
H69 H -0.0092 0.6164 0.2093 0.058 Uiso 1 1 calc R U
C70 C 0.0890(5) 0.5696(5) 0.2506(3) 0.034(2) Uani 1 1 d . .
C71 C 0.1417(6) 0.6352(5) 0.2553(3) 0.045(2) Uani 1 1 d . .
H71 H 0.1240 0.6806 0.2400 0.054 Uiso 1 1 calc R U
C72 C 0.2171(6) 0.6341(5) 0.2813(3) 0.048(2) Uani 1 1 d . .
H72 H 0.2518 0.6786 0.2846 0.058 Uiso 1 1 calc R U
C73 C 0.2434(6) 0.5668(5) 0.3035(3) 0.050(2) Uani 1 1 d . .
H73 H 0.2968 0.5660 0.3212 0.060 Uiso 1 1 calc R U
C74 C 0.1947(5) 0.5035(5) 0.3001(3) 0.043(2) Uani 1 1 d . .
H74 H 0.2141 0.4591 0.3159 0.051 Uiso 1 1 calc R U
C75 C 0.1148(5) 0.5015(5) 0.2733(3) 0.030(2) Uani 1 1 d . .
C76 C 0.3737(5) 0.2442(5) 0.2510(3) 0.031(2) Uani 1 1 d . .
C77 C 0.3830(5) 0.1696(5) 0.2664(3) 0.032(2) Uani 1 1 d . .
C78 C 0.4689(6) 0.1407(5) 0.2693(3) 0.038(2) Uani 1 1 d . .
H78 H 0.4775 0.0900 0.2794 0.045 Uiso 1 1 calc R U
C79 C 0.5410(6) 0.1843(6) 0.2579(3) 0.044(2) Uani 1 1 d . .
H79 H 0.5989 0.1641 0.2607 0.053 Uiso 1 1 calc R U
C80 C 0.5292(5) 0.2580(5) 0.2422(3) 0.038(2) Uani 1 1 d . .
H80 H 0.5794 0.2871 0.2334 0.046 Uiso 1 1 calc R U
C81 C 0.4459(5) 0.2900(5) 0.2390(3) 0.030(2) Uani 1 1 d . .
C82 C 0.3046(6) 0.1186(5) 0.2774(3) 0.044(2) Uani 1 1 d . .
H82 H 0.2495 0.1499 0.2778 0.052 Uiso 1 1 calc R U
C83 C 0.3136(6) 0.0787(6) 0.3247(3) 0.068(3) Uani 1 1 d . .
H83A H 0.3662 0.0462 0.3242 0.102 Uiso 1 1 calc R U
H83B H 0.2610 0.0477 0.3305 0.102 Uiso 1 1 calc R U
H83C H 0.3196 0.1162 0.3501 0.102 Uiso 1 1 calc R U
C84 C 0.2971(7) 0.0603(6) 0.2380(3) 0.098(4) Uani 1 1 d . .
H84A H 0.2937 0.0861 0.2072 0.147 Uiso 1 1 calc R U
H84B H 0.2436 0.0300 0.2428 0.147 Uiso 1 1 calc R U
H84C H 0.3491 0.0273 0.2386 0.147 Uiso 1 1 calc R U
C85 C 0.4334(5) 0.3720(5) 0.2251(3) 0.039(2) Uani 1 1 d . .
H85 H 0.3724 0.3776 0.2119 0.046 Uiso 1 1 calc R U
C86 C 0.4992(6) 0.3981(5) 0.1867(3) 0.054(3) Uani 1 1 d . .
H86A H 0.5594 0.3971 0.1996 0.081 Uiso 1 1 calc R U
H86B H 0.4845 0.4496 0.1767 0.081 Uiso 1 1 calc R U
H86C H 0.4957 0.3640 0.1593 0.081 Uiso 1 1 calc R U
C87 C 0.4411(6) 0.4240(6) 0.2686(3) 0.060(3) Uani 1 1 d . .
H87A H 0.4026 0.4051 0.2940 0.090 Uiso 1 1 calc R U
H87B H 0.4230 0.4753 0.2598 0.090 Uiso 1 1 calc R U
H87C H 0.5025 0.4247 0.2797 0.090 Uiso 1 1 calc R U

loop_
_atom_site_aniso_label
_atom_site_aniso_U_11
_atom_site_aniso_U_22
_atom_site_aniso_U_33
_atom_site_aniso_U_23
_atom_site_aniso_U_13
_atom_site_aniso_U_12
Cu1 0.0292(5) 0.0410(7) 0.0257(6) -0.0013(5) -0.0025(4) 0.0039(5)
Cl1 0.0456(13) 0.090(2) 0.0266(13) -0.0138(12) -0.0018(10) 0.0111(13)
N1 0.029(4) 0.030(4) 0.027(4) -0.001(3) -0.006(3) 0.000(3)
N2 0.023(4) 0.045(5) 0.028(4) -0.009(3) -0.001(3) 0.003(3)
C1 0.034(5) 0.029(5) 0.020(4) 0.009(3) -0.006(4) 0.007(4)
C2 0.025(5) 0.047(6) 0.031(5) 0.000(4) -0.012(4) 0.000(4)
C3 0.042(6) 0.061(6) 0.019(5) -0.005(4) -0.009(4) -0.001(5)
C4 0.027(5) 0.047(6) 0.026(5) 0.001(4) 0.000(4) 0.003(4)
C5 0.033(5) 0.051(7) 0.054(7) 0.017(5) -0.002(4) -0.006(5)
C6 0.029(5) 0.045(7) 0.039(6) 0.005(5) 0.008(4) 0.008(4)
C7 0.035(6) 0.067(8) 0.033(6) 0.000(5) -0.003(4) 0.014(5)
C8 0.043(7) 0.097(10) 0.035(6) 0.010(6) 0.000(5) 0.028(7)
C9 0.050(7) 0.080(10) 0.044(7) 0.022(6) 0.011(5) 0.033(6)
C10 0.035(6) 0.051(7) 0.052(7) 0.017(5) 0.022(5) 0.007(5)
C11 0.052(7) 0.059(8) 0.072(9) 0.024(6) 0.028(6) 0.024(6)
C12 0.057(8) 0.045(8) 0.107(10) 0.007(6) 0.042(7) -0.001(6)
C13 0.044(6) 0.048(7) 0.069(7) 0.000(5) 0.008(5) 0.002(6)
C14 0.035(5) 0.040(6) 0.052(6) 0.012(4) 0.007(5) 0.002(5)
C15 0.028(5) 0.057(7) 0.036(6) 0.011(5) 0.015(4) 0.014(5)
C16 0.018(4) 0.053(7) 0.028(5) -0.013(4) -0.009(4) 0.011(4)
C17 0.027(5) 0.047(7) 0.032(5) -0.009(4) -0.008(4) 0.014(5)
C18 0.034(6) 0.059(8) 0.044(6) -0.007(5) -0.008(5) 0.015(5)
C19 0.030(6) 0.066(8) 0.042(6) -0.010(5) -0.017(5) 0.019(5)
C20 0.024(5) 0.084(9) 0.041(6) -0.006(5) 0.004(4) 0.000(5)
C21 0.034(5) 0.054(7) 0.029(5) -0.004(4) -0.006(4) -0.004(5)
C22 0.035(5) 0.045(7) 0.046(7) 0.004(5) 0.000(4) 0.007(5)
C23 0.061(7) 0.076(8) 0.062(8) 0.019(6) -0.004(6) 0.011(6)
C24 0.097(9) 0.072(9) 0.097(10) -0.026(7) -0.011(7) -0.028(7)
C25 0.030(5) 0.061(8) 0.053(7) 0.008(5) -0.008(5) -0.011(5)
C26 0.066(7) 0.096(10) 0.055(7) 0.024(6) 0.003(6) -0.003(7)
C27 0.062(7) 0.045(8) 0.094(10) 0.005(6) 0.020(6) -0.006(6)
Cu2 0.0303(5) 0.0398(6) 0.0240(5) 0.0014(4) -0.0009(5) 0.0032(6)
Cl2 0.0460(15) 0.0551(15) 0.0270(12) 0.0052(9) -0.0019(10) 0.0107(12)
N31 0.030(4) 0.036(5) 0.016(4) 0.002(3) 0.002(3) 0.002(3)
N32 0.025(4) 0.031(4) 0.024(4) 0.002(3) -0.001(3) 0.000(3)
C31 0.027(5) 0.028(5) 0.023(4) 0.001(3) -0.002(4) -0.011(4)
C32 0.033(5) 0.040(6) 0.023(5) 0.001(4) -0.003(4) -0.002(4)
C33 0.039(5) 0.040(5) 0.020(4) 0.001(3) 0.001(4) 0.007(5)
C34 0.029(4) 0.042(6) 0.023(5) -0.002(4) 0.000(3) -0.002(4)
C35 0.037(5) 0.043(7) 0.043(6) 0.006(4) 0.002(4) -0.003(5)
C36 0.024(5) 0.034(6) 0.035(6) 0.000(4) 0.002(4) 0.007(4)
C37 0.032(6) 0.047(7) 0.051(7) 0.001(5) -0.005(5) 0.002(5)
C38 0.048(7) 0.063(8) 0.053(7) 0.003(6) -0.020(5) 0.015(6)
C39 0.066(7) 0.036(7) 0.053(7) 0.004(5) -0.008(6) 0.015(6)
C40 0.043(6) 0.048(7) 0.036(6) -0.004(5) 0.007(5) 0.002(5)
C41 0.075(8) 0.037(7) 0.051(7) 0.001(5) 0.008(6) -0.004(6)
C42 0.064(8) 0.050(7) 0.057(7) -0.015(5) 0.012(6) -0.010(6)
C43 0.043(6) 0.069(8) 0.044(6) -0.010(5) -0.005(5) -0.001(6)
C44 0.035(6) 0.052(7) 0.047(6) -0.007(5) 0.001(5) 0.002(5)
C45 0.033(5) 0.031(6) 0.032(5) -0.007(4) 0.005(4) 0.005(4)
C46 0.033(5) 0.031(6) 0.021(5) -0.006(4) 0.002(4) 0.006(4)
C47 0.038(6) 0.041(6) 0.035(6) -0.001(4) 0.001(4) -0.002(5)
C48 0.044(6) 0.043(7) 0.041(6) -0.007(4) 0.006(5) 0.013(5)
C49 0.032(6) 0.061(8) 0.054(7) -0.015(6) -0.006(5) 0.006(6)
C50 0.039(6) 0.064(8) 0.028(5) -0.005(5) 0.003(4) 0.001(5)
C51 0.029(5) 0.047(6) 0.022(5) -0.002(4) -0.004(4) -0.001(5)
C52 0.050(6) 0.036(6) 0.053(7) 0.000(5) 0.014(5) 0.010(5)
C53 0.163(12) 0.063(9) 0.066(9) 0.021(6) 0.043(8) -0.016(8)
C54 0.057(7) 0.051(8) 0.068(8) -0.011(6) 0.010(6) -0.003(5)
C55 0.029(5) 0.040(6) 0.038(6) 0.005(4) -0.002(4) -0.005(4)
C56 0.074(7) 0.046(7) 0.035(6) 0.004(5) 0.002(5) -0.011(5)
C57 0.067(7) 0.053(8) 0.041(6) -0.005(5) 0.003(5) 0.008(6)
Cu3 0.0310(6) 0.0408(6) 0.0242(5) 0.0015(4) 0.0012(5) 0.0020(5)
Cl3 0.0468(14) 0.0616(16) 0.0264(11) 0.0069(10) 0.0037(10) 0.0113(12)
N61 0.025(4) 0.042(5) 0.025(4) 0.001(3) 0.003(3) 0.001(3)
N62 0.025(4) 0.033(4) 0.028(4) -0.003(3) 0.001(3) 0.004(3)
C61 0.026(5) 0.032(5) 0.026(5) 0.001(3) -0.003(4) 0.001(4)
C62 0.040(5) 0.054(7) 0.021(5) -0.002(4) -0.010(4) 0.006(5)
C63 0.037(5) 0.044(5) 0.027(5) 0.001(4) -0.002(4) 0.003(5)
C64 0.031(5) 0.045(6) 0.013(4) 0.000(4) 0.003(4) 0.004(4)
C65 0.037(5) 0.052(7) 0.038(6) 0.008(4) 0.001(4) 0.001(5)
C66 0.024(5) 0.048(7) 0.023(5) 0.001(4) 0.003(4) 0.009(4)
C67 0.029(6) 0.058(7) 0.041(6) 0.005(5) -0.004(5) -0.007(5)
C68 0.039(6) 0.071(9) 0.045(7) 0.021(5) -0.008(5) 0.016(6)
C69 0.040(6) 0.056(8) 0.048(7) 0.018(5) 0.000(5) 0.011(5)
C70 0.031(5) 0.042(6) 0.030(5) 0.005(4) 0.006(4) 0.009(4)
C71 0.050(7) 0.037(6) 0.049(7) 0.005(5) 0.016(5) 0.008(5)
C72 0.043(6) 0.044(7) 0.057(7) -0.002(5) 0.005(5) -0.004(5)
C73 0.042(6) 0.051(7) 0.057(6) -0.013(5) -0.008(5) 0.004(6)
C74 0.038(6) 0.043(7) 0.047(6) -0.001(5) -0.002(5) 0.004(5)
C75 0.023(5) 0.035(6) 0.033(5) 0.000(4) 0.004(4) 0.002(4)
C76 0.030(5) 0.040(6) 0.023(5) -0.004(4) -0.005(4) 0.003(4)
C77 0.032(5) 0.038(6) 0.025(5) -0.007(4) -0.001(4) 0.006(4)
C78 0.047(6) 0.033(6) 0.032(6) 0.001(4) -0.003(4) -0.002(5)
C79 0.036(6) 0.058(7) 0.038(6) -0.012(5) -0.005(4) 0.015(5)
C80 0.030(5) 0.048(7) 0.037(6) 0.005(4) -0.001(4) -0.006(5)
C81 0.031(5) 0.031(6) 0.027(5) 0.001(4) 0.001(4) -0.007(4)
C82 0.040(6) 0.041(6) 0.050(7) 0.004(5) 0.005(5) -0.007(5)
C83 0.069(7) 0.065(8) 0.070(8) 0.018(6) 0.013(6) -0.015(6)
C84 0.121(10) 0.108(10) 0.064(8) -0.031(7) 0.027(7) -0.085(8)
C85 0.029(5) 0.050(7) 0.037(6) 0.000(5) -0.001(4) -0.013(4)
C86 0.057(6) 0.060(8) 0.045(7) 0.003(5) 0.002(5) -0.013(6)
C87 0.092(8) 0.047(8) 0.042(7) -0.006(5) 0.016(6) -0.001(6)

loop_
_atom_type_symbol
_atom_type_description
_atom_type_scat_dispersion_real
_atom_type_scat_dispersion_imag
_atom_type_scat_source
C C 0.0033 0.0016 'International Tables Vol C Tables 4.2.6.8 and 6.1.1.4'
H H 0.0000 0.0000 'International Tables Vol C Tables 4.2.6.8 and 6.1.1.4'
Cl Cl 0.1484 0.1585 'International Tables Vol C Tables 4.2.6.8 and 6.1.1.4'
Cu Cu 0.3201 1.2651 'International Tables Vol C Tables 4.2.6.8 and 6.1.1.4'
N N 0.0061 0.0033 'International Tables Vol C Tables 4.2.6.8 and 6.1.1.4'

loop_
_geom_angle_atom_site_label_1
_geom_angle_atom_site_label_2
_geom_angle_atom_site_label_3
_geom_angle
C1 Cu1 Cl1 175.1(2)
C1 N1 C2 111.9(6)
C1 N1 C4 124.4(6)
C2 N1 C4 123.6(6)
C1 N2 C3 109.9(6)
C1 N2 C16 124.6(6)
C3 N2 C16 125.3(7)
N1 C1 N2 104.8(6)
N1 C1 Cu1 126.2(6)
N2 C1 Cu1 128.9(6)
C3 C2 N1 106.0(7)
C3 C2 H2 127.0
N1 C2 H2 127.0
C2 C3 N2 107.4(7)
C2 C3 H3 126.3
N2 C3 H3 126.3
N1 C4 C5 109.0(7)
N1 C4 C6 110.4(6)
C5 C4 C6 115.5(6)
N1 C4 H4 107.2
C5 C4 H4 107.2
C6 C4 H4 107.2
C4 C5 H5A 109.5
C4 C5 H5B 109.5
H5A C5 H5B 109.5
C4 C5 H5C 109.5
H5A C5 H5C 109.5
H5B C5 H5C 109.5
C7 C6 C15 121.1(9)
C7 C6 C4 120.4(9)
C15 C6 C4 118.6(8)
C6 C7 C8 120.2(10)
C6 C7 H7 119.9
C8 C7 H7 119.9
C9 C8 C7 120.5(10)
C9 C8 H8 119.7
C7 C8 H8 119.7
C8 C9 C10 121.1(10)
C8 C9 H9 119.4
C10 C9 H9 119.4
C9 C10 C11 122.8(10)
C9 C10 C15 119.2(10)
C11 C10 C15 118.0(9)
C12 C11 C10 123.0(10)
C12 C11 H11 118.5
C10 C11 H11 118.5
C11 C12 C13 118.4(10)
C11 C12 H12 120.8
C13 C12 H12 120.8
C14 C13 C12 121.3(10)
C14 C13 H13 119.3
C12 C13 H13 119.3
C13 C14 C15 121.7(9)
C13 C14 H14 119.1
C15 C14 H14 119.1
C14 C15 C6 124.6(9)
C14 C15 C10 117.6(9)
C6 C15 C10 117.8(9)
C21 C16 C17 124.5(7)
C21 C16 N2 117.0(8)
C17 C16 N2 118.5(8)
C16 C17 C18 116.2(8)
C16 C17 C22 123.1(7)
C18 C17 C22 120.6(8)
C19 C18 C17 121.0(9)
C19 C18 H18 119.5
C17 C18 H18 119.5
C20 C19 C18 120.9(8)
C20 C19 H19 119.5
C18 C19 H19 119.5
C19 C20 C21 120.2(9)
C19 C20 H20 119.9
C21 C20 H20 119.9
C16 C21 C20 117.2(8)
C16 C21 C25 122.2(7)
C20 C21 C25 120.5(8)
C17 C22 C24 110.5(8)
C17 C22 C23 112.8(7)
C24 C22 C23 110.6(9)
C17 C22 H22 107.6
C24 C22 H22 107.6
C23 C22 H22 107.6
C22 C23 H23A 109.5
C22 C23 H23B 109.5
H23A C23 H23B 109.5
C22 C23 H23C 109.5
H23A C23 H23C 109.5
H23B C23 H23C 109.5
C22 C24 H24A 109.5
C22 C24 H24B 109.5
H24A C24 H24B 109.5
C22 C24 H24C 109.5
H24A C24 H24C 109.5
H24B C24 H24C 109.5
C26 C25 C27 108.8(8)
C26 C25 C21 113.6(8)
C27 C25 C21 109.9(8)
C26 C25 H25 108.1
C27 C25 H25 108.1
C21 C25 H25 108.1
C25 C26 H26A 109.5
C25 C26 H26B 109.5
H26A C26 H26B 109.5
C25 C26 H26C 109.5
H26A C26 H26C 109.5
H26B C26 H26C 109.5
C25 C27 H27A 109.5
C25 C27 H27B 109.5
H27A C27 H27B 109.5
C25 C27 H27C 109.5
H27A C27 H27C 109.5
H27B C27 H27C 109.5
C31 Cu2 Cl2 175.3(2)
C31 N31 C32 111.5(6)
C31 N31 C34 124.8(6)
C32 N31 C34 123.6(6)
C31 N32 C33 111.0(6)
C31 N32 C46 125.3(6)
C33 N32 C46 122.4(6)
N31 C31 N32 104.0(6)
N31 C31 Cu2 127.6(6)
N32 C31 Cu2 128.1(6)
C33 C32 N31 106.1(7)
C33 C32 H32 126.9
N31 C32 H32 126.9
C32 C33 N32 107.3(7)
C32 C33 H33 126.3
N32 C33 H33 126.3
N31 C34 C36 109.5(6)
N31 C34 C35 109.4(7)
C36 C34 C35 116.5(6)
N31 C34 H34 107.0
C36 C34 H34 107.0
C35 C34 H34 107.0
C34 C35 H35A 109.5
C34 C35 H35B 109.5
H35A C35 H35B 109.5
C34 C35 H35C 109.5
H35A C35 H35C 109.5
H35B C35 H35C 109.5
C37 C36 C45 119.5(8)
C37 C36 C34 120.2(8)
C45 C36 C34 120.2(7)
C36 C37 C38 121.7(9)
C36 C37 H37 119.1
C38 C37 H37 119.1
C39 C38 C37 119.6(9)
C39 C38 H38 120.2
C37 C38 H38 120.2
C38 C39 C40 122.5(9)
C38 C39 H39 118.8
C40 C39 H39 118.8
C39 C40 C41 123.2(9)
C39 C40 C45 117.5(9)
C41 C40 C45 119.3(9)
C42 C41 C40 121.1(9)
C42 C41 H41 119.5
C40 C41 H41 119.5
C41 C42 C43 120.6(9)
C41 C42 H42 119.7
C43 C42 H42 119.7
C44 C43 C42 120.4(9)
C44 C43 H43 119.8
C42 C43 H43 119.8
C43 C44 C45 120.6(9)
C43 C44 H44 119.7
C45 C44 H44 119.7
C44 C45 C36 122.9(8)
C44 C45 C40 117.9(8)
C36 C45 C40 119.2(8)
C51 C46 C47 123.3(8)
C51 C46 N32 117.6(7)
C47 C46 N32 119.1(7)
C48 C47 C46 117.1(8)
C48 C47 C52 121.0(8)
C46 C47 C52 121.9(8)
C49 C48 C47 120.4(9)
C49 C48 H48 119.8
C47 C48 H48 119.8
C50 C49 C48 120.9(9)
C50 C49 H49 119.5
C48 C49 H49 119.5
C49 C50 C51 122.0(9)
C49 C50 H50 119.0
C51 C50 H50 119.0
C46 C51 C50 116.2(8)
C46 C51 C55 122.6(7)
C50 C51 C55 121.2(8)
C47 C52 C54 111.4(7)
C47 C52 C53 111.0(8)
C54 C52 C53 109.5(8)
C47 C52 H52 108.3
C54 C52 H52 108.3
C53 C52 H52 108.3
C52 C53 H53A 109.5
C52 C53 H53B 109.5
H53A C53 H53B 109.5
C52 C53 H53C 109.5
H53A C53 H53C 109.5
H53B C53 H53C 109.5
C52 C54 H54A 109.5
C52 C54 H54B 109.5
H54A C54 H54B 109.5
C52 C54 H54C 109.5
H54A C54 H54C 109.5
H54B C54 H54C 109.5
C51 C55 C57 110.9(7)
C51 C55 C56 112.1(7)
C57 C55 C56 111.0(7)
C51 C55 H55 107.6
C57 C55 H55 107.6
C56 C55 H55 107.6
C55 C56 H56A 109.5
C55 C56 H56B 109.5
H56A C56 H56B 109.5
C55 C56 H56C 109.5
H56A C56 H56C 109.5
H56B C56 H56C 109.5
C55 C57 H57A 109.5
C55 C57 H57B 109.5
H57A C57 H57B 109.5
C55 C57 H57C 109.5
H57A C57 H57C 109.5
H57B C57 H57C 109.5
C61 Cu3 Cl3 174.0(2)
C61 N61 C62 110.9(6)
C61 N61 C64 124.4(6)
C62 N61 C64 124.6(6)
C61 N62 C63 111.3(7)
C61 N62 C76 123.9(6)
C63 N62 C76 124.7(7)
N61 C61 N62 104.3(6)
N61 C61 Cu3 126.3(5)
N62 C61 Cu3 128.7(6)
C63 C62 N61 106.2(7)
C63 C62 H62 126.9
N61 C62 H62 126.9
C62 C63 N62 107.3(7)
C62 C63 H63 126.4
N62 C63 H63 126.4
N61 C64 C66 109.2(6)
N61 C64 C65 109.0(7)
C66 C64 C65 115.8(7)
N61 C64 H64 107.5
C66 C64 H64 107.5
C65 C64 H64 107.5
C64 C65 H65A 109.5
C64 C65 H65B 109.5
H65A C65 H65B 109.5
C64 C65 H65C 109.5
H65A C65 H65C 109.5
H65B C65 H65C 109.5
C67 C66 C75 118.8(8)
C67 C66 C64 121.2(8)
C75 C66 C64 120.0(7)
C66 C67 C68 121.2(9)
C66 C67 H67 119.4
C68 C67 H67 119.4
C69 C68 C67 120.4(9)
C69 C68 H68 119.8
C67 C68 H68 119.8
C68 C69 C70 121.2(9)
C68 C69 H69 119.4
C70 C69 H69 119.4
C71 C70 C69 121.1(8)
C71 C70 C75 120.0(8)
C69 C70 C75 118.9(8)
C72 C71 C70 120.8(9)
C72 C71 H71 119.6
C70 C71 H71 119.6
C71 C72 C73 119.4(9)
C71 C72 H72 120.3
C73 C72 H72 120.3
C74 C73 C72 121.4(9)
C74 C73 H73 119.3
C72 C73 H73 119.3
C73 C74 C75 121.6(9)
C73 C74 H74 119.2
C75 C74 H74 119.2
C70 C75 C66 119.6(8)
C70 C75 C74 116.7(8)
C66 C75 C74 123.7(8)
C77 C76 C81 123.0(7)
C77 C76 N62 119.0(7)
C81 C76 N62 118.1(7)
C76 C77 C78 117.2(8)
C76 C77 C82 123.0(7)
C78 C77 C82 119.7(8)
C79 C78 C77 121.2(8)
C79 C78 H78 119.4
C77 C78 H78 119.4
C78 C79 C80 120.1(8)
C78 C79 H79 120.0
C80 C79 H79 120.0
C81 C80 C79 121.4(8)
C81 C80 H80 119.3
C79 C80 H80 119.3
C80 C81 C76 117.2(8)
C80 C81 C85 121.4(7)
C76 C81 C85 121.3(7)
C83 C82 C84 109.4(9)
C83 C82 C77 112.6(7)
C84 C82 C77 108.2(7)
C83 C82 H82 108.8
C84 C82 H82 108.8
C77 C82 H82 108.8
C82 C83 H83A 109.5
C82 C83 H83B 109.5
H83A C83 H83B 109.5
C82 C83 H83C 109.5
H83A C83 H83C 109.5
H83B C83 H83C 109.5
C82 C84 H84A 109.5
C82 C84 H84B 109.5
H84A C84 H84B 109.5
C82 C84 H84C 109.5
H84A C84 H84C 109.5
H84B C84 H84C 109.5
C81 C85 C87 111.0(7)
C81 C85 C86 112.9(7)
C87 C85 C86 109.4(7)
C81 C85 H85 107.8
C87 C85 H85 107.8
C86 C85 H85 107.8
C85 C86 H86A 109.5
C85 C86 H86B 109.5
H86A C86 H86B 109.5
C85 C86 H86C 109.5
H86A C86 H86C 109.5
H86B C86 H86C 109.5
C85 C87 H87A 109.5
C85 C87 H87B 109.5
H87A C87 H87B 109.5
C85 C87 H87C 109.5
H87A C87 H87C 109.5
H87B C87 H87C 109.5

loop_
_geom_bond_atom_site_label_1
_geom_bond_atom_site_label_2
_geom_bond_distance
Cu1 C1 1.873(7)
Cu1 Cl1 2.088(2)
N1 C1 1.331(8)
N1 C2 1.386(9)
N1 C4 1.486(9)
N2 C1 1.370(8)
N2 C3 1.385(8)
N2 C16 1.445(9)
C2 C3 1.344(10)
C2 H2 0.9500
C3 H3 0.9500
C4 C5 1.517(10)
C4 C6 1.527(11)
C4 H4 1.0000
C5 H5A 0.9800
C5 H5B 0.9800
C5 H5C 0.9800
C6 C7 1.353(11)
C6 C15 1.423(12)
C7 C8 1.412(12)
C7 H7 0.9500
C8 C9 1.349(13)
C8 H8 0.9500
C9 C10 1.401(12)
C9 H9 0.9500
C10 C11 1.415(13)
C10 C15 1.432(12)
C11 C12 1.366(13)
C11 H11 0.9500
C12 C13 1.394(12)
C12 H12 0.9500
C13 C14 1.364(11)
C13 H13 0.9500
C14 C15 1.416(11)
C14 H14 0.9500
C16 C21 1.379(11)
C16 C17 1.387(11)
C17 C18 1.396(10)
C17 C22 1.513(11)
C18 C19 1.379(12)
C18 H18 0.9500
C19 C20 1.377(12)
C19 H19 0.9500
C20 C21 1.397(10)
C20 H20 0.9500
C21 C25 1.534(12)
C22 C24 1.520(12)
C22 C23 1.529(11)
C22 H22 1.0000
C23 H23A 0.9800
C23 H23B 0.9800
C23 H23C 0.9800
C24 H24A 0.9800
C24 H24B 0.9800
C24 H24C 0.9800
C25 C26 1.520(11)
C25 C27 1.527(12)
C25 H25 1.0000
C26 H26A 0.9800
C26 H26B 0.9800
C26 H26C 0.9800
C27 H27A 0.9800
C27 H27B 0.9800
C27 H27C 0.9800
Cu2 C31 1.875(7)
Cu2 Cl2 2.097(2)
N31 C31 1.333(8)
N31 C32 1.394(8)
N31 C34 1.474(9)
N32 C31 1.363(8)
N32 C33 1.369(8)
N32 C46 1.447(9)
C32 C33 1.330(9)
C32 H32 0.9500
C33 H33 0.9500
C34 C36 1.507(11)
C34 C35 1.525(10)
C34 H34 1.0000
C35 H35A 0.9800
C35 H35B 0.9800
C35 H35C 0.9800
C36 C37 1.366(10)
C36 C45 1.417(11)
C37 C38 1.390(12)
C37 H37 0.9500
C38 C39 1.345(12)
C38 H38 0.9500
C39 C40 1.408(11)
C39 H39 0.9500
C40 C41 1.411(12)
C40 C45 1.431(11)
C41 C42 1.342(11)
C41 H41 0.9500
C42 C43 1.405(12)
C42 H42 0.9500
C43 C44 1.375(11)
C43 H43 0.9500
C44 C45 1.416(10)
C44 H44 0.9500
C46 C51 1.387(11)
C46 C47 1.399(11)
C47 C48 1.392(10)
C47 C52 1.521(11)
C48 C49 1.373(11)
C48 H48 0.9500
C49 C50 1.353(12)
C49 H49 0.9500
C50 C51 1.395(10)
C50 H50 0.9500
C51 C55 1.500(11)
C52 C54 1.527(11)
C52 C53 1.542(11)
C52 H52 1.0000
C53 H53A 0.9800
C53 H53B 0.9800
C53 H53C 0.9800
C54 H54A 0.9800
C54 H54B 0.9800
C54 H54C 0.9800
C55 C57 1.524(11)
C55 C56 1.530(10)
C55 H55 1.0000
C56 H56A 0.9800
C56 H56B 0.9800
C56 H56C 0.9800
C57 H57A 0.9800
C57 H57B 0.9800
C57 H57C 0.9800
Cu3 C61 1.869(7)
Cu3 Cl3 2.084(2)
N61 C61 1.351(8)
N61 C62 1.402(9)
N61 C64 1.489(9)
N62 C61 1.356(8)
N62 C63 1.377(8)
N62 C76 1.440(8)
C62 C63 1.337(10)
C62 H62 0.9500
C63 H63 0.9500
C64 C66 1.515(11)
C64 C65 1.516(10)
C64 H64 1.0000
C65 H65A 0.9800
C65 H65B 0.9800
C65 H65C 0.9800
C66 C67 1.385(10)
C66 C75 1.421(11)
C67 C68 1.410(11)
C67 H67 0.9500
C68 C69 1.341(12)
C68 H68 0.9500
C69 C70 1.418(10)
C69 H69 0.9500
C70 C71 1.414(11)
C70 C75 1.419(11)
C71 C72 1.356(10)
C71 H71 0.9500
C72 C73 1.401(11)
C72 H72 0.9500
C73 C74 1.344(11)
C73 H73 0.9500
C74 C75 1.425(10)
C74 H74 0.9500
C76 C77 1.397(10)
C76 C81 1.401(10)
C77 C78 1.398(10)
C77 C82 1.521(11)
C78 C79 1.374(11)
C78 H78 0.9500
C79 C80 1.388(11)
C79 H79 0.9500
C80 C81 1.384(10)
C80 H80 0.9500
C81 C85 1.515(11)
C82 C83 1.514(11)
C82 C84 1.518(11)
C82 H82 1.0000
C83 H83A 0.9800
C83 H83B 0.9800
C83 H83C 0.9800
C84 H84A 0.9800
C84 H84B 0.9800
C84 H84C 0.9800
C85 C87 1.535(11)
C85 C86 1.539(10)
C85 H85 1.0000
C86 H86A 0.9800
C86 H86B 0.9800
C86 H86C 0.9800
C87 H87A 0.9800
C87 H87B 0.9800
C87 H87C 0.9800

loop_
_geom_torsion_atom_site_label_1
_geom_torsion_atom_site_label_2
_geom_torsion_atom_site_label_3
_geom_torsion_atom_site_label_4
_geom_torsion
C2 N1 C1 N2 0.4(8)
C4 N1 C1 N2 180.0(7)
C2 N1 C1 Cu1 -177.6(5)
C4 N1 C1 Cu1 2.0(11)
C3 N2 C1 N1 -1.0(8)
C16 N2 C1 N1 173.8(7)
C3 N2 C1 Cu1 176.9(6)
C16 N2 C1 Cu1 -8.3(12)
C1 N1 C2 C3 0.4(9)
C4 N1 C2 C3 -179.3(7)
N1 C2 C3 N2 -0.9(9)
C1 N2 C3 C2 1.2(9)
C16 N2 C3 C2 -173.5(8)
C1 N1 C4 C5 -106.0(8)
C2 N1 C4 C5 73.6(9)
C1 N1 C4 C6 126.2(8)
C2 N1 C4 C6 -54.2(10)
N1 C4 C6 C7 100.9(9)
C5 C4 C6 C7 -23.2(11)
N1 C4 C6 C15 -78.9(9)
C5 C4 C6 C15 156.9(7)
C15 C6 C7 C8 -0.9(13)
C4 C6 C7 C8 179.2(8)
C6 C7 C8 C9 -0.7(14)
C7 C8 C9 C10 1.6(14)
C8 C9 C10 C11 -179.2(9)
C8 C9 C10 C15 -0.9(13)
C9 C10 C11 C12 178.7(9)
C15 C10 C11 C12 0.4(14)
C10 C11 C12 C13 1.1(15)
C11 C12 C13 C14 -0.5(14)
C12 C13 C14 C15 -1.5(13)
C13 C14 C15 C6 -177.1(8)
C13 C14 C15 C10 2.9(12)
C7 C6 C15 C14 -178.4(8)
C4 C6 C15 C14 1.4(12)
C7 C6 C15 C10 1.6(12)
C4 C6 C15 C10 -178.6(7)
C9 C10 C15 C14 179.3(8)
C11 C10 C15 C14 -2.3(12)
C9 C10 C15 C6 -0.7(12)
C11 C10 C15 C6 177.7(8)
C1 N2 C16 C21 -101.4(9)
C3 N2 C16 C21 72.5(10)
C1 N2 C16 C17 79.5(10)
C3 N2 C16 C17 -106.6(9)
C21 C16 C17 C18 -1.0(13)
N2 C16 C17 C18 178.0(7)
C21 C16 C17 C22 -177.9(8)
N2 C16 C17 C22 1.1(12)
C16 C17 C18 C19 1.2(13)
C22 C17 C18 C19 178.1(8)
C17 C18 C19 C20 -0.7(14)
C18 C19 C20 C21 0.0(14)
C17 C16 C21 C20 0.3(13)
N2 C16 C21 C20 -178.7(7)
C17 C16 C21 C25 -176.2(8)
N2 C16 C21 C25 4.8(12)
C19 C20 C21 C16 0.2(13)
C19 C20 C21 C25 176.8(8)
C16 C17 C22 C24 92.9(10)
C18 C17 C22 C24 -83.9(10)
C16 C17 C22 C23 -142.8(8)
C18 C17 C22 C23 40.5(12)
C16 C21 C25 C26 -154.6(8)
C20 C21 C25 C26 29.0(12)
C16 C21 C25 C27 83.2(10)
C20 C21 C25 C27 -93.2(10)
C32 N31 C31 N32 0.6(8)
C34 N31 C31 N32 179.9(6)
C32 N31 C31 Cu2 -173.3(5)
C34 N31 C31 Cu2 6.0(11)
C33 N32 C31 N31 -0.1(8)
C46 N32 C31 N31 167.4(7)
C33 N32 C31 Cu2 173.8(5)
C46 N32 C31 Cu2 -18.7(10)
C31 N31 C32 C33 -0.9(9)
C34 N31 C32 C33 179.8(7)
N31 C32 C33 N32 0.8(8)
C31 N32 C33 C32 -0.5(8)
C46 N32 C33 C32 -168.4(7)
C31 N31 C34 C36 132.3(7)
C32 N31 C34 C36 -48.6(9)
C31 N31 C34 C35 -98.9(8)
C32 N31 C34 C35 80.3(8)
N31 C34 C36 C37 103.9(9)
C35 C34 C36 C37 -21.0(11)
N31 C34 C36 C45 -71.4(9)
C35 C34 C36 C45 163.8(7)
C45 C36 C37 C38 1.1(13)
C34 C36 C37 C38 -174.2(8)
C36 C37 C38 C39 -0.4(15)
C37 C38 C39 C40 -0.9(15)
C38 C39 C40 C41 -179.5(9)
C38 C39 C40 C45 1.4(13)
C39 C40 C41 C42 178.1(9)
C45 C40 C41 C42 -2.8(13)
C40 C41 C42 C43 0.7(15)
C41 C42 C43 C44 1.4(14)
C42 C43 C44 C45 -1.4(13)
C43 C44 C45 C36 -178.2(8)
C43 C44 C45 C40 -0.7(12)
C37 C36 C45 C44 176.8(8)
C34 C36 C45 C44 -7.9(12)
C37 C36 C45 C40 -0.6(12)
C34 C36 C45 C40 174.7(7)
C39 C40 C45 C44 -178.1(7)
C41 C40 C45 C44 2.8(12)
C39 C40 C45 C36 -0.6(12)
C41 C40 C45 C36 -179.7(7)
C31 N32 C46 C51 -89.1(9)
C33 N32 C46 C51 77.2(9)
C31 N32 C46 C47 92.0(9)
C33 N32 C46 C47 -101.8(8)
C51 C46 C47 C48 0.5(12)
N32 C46 C47 C48 179.5(7)
C51 C46 C47 C52 179.2(7)
N32 C46 C47 C52 -1.8(11)
C46 C47 C48 C49 -0.8(12)
C52 C47 C48 C49 -179.5(8)
C47 C48 C49 C50 0.6(13)
C48 C49 C50 C51 -0.2(13)
C47 C46 C51 C50 -0.1(11)
N32 C46 C51 C50 -179.0(6)
C47 C46 C51 C55 -179.6(7)
N32 C46 C51 C55 1.5(11)
C49 C50 C51 C46 -0.1(11)
C49 C50 C51 C55 179.4(7)
C48 C47 C52 C54 -56.5(11)
C46 C47 C52 C54 124.8(9)
C48 C47 C52 C53 65.8(10)
C46 C47 C52 C53 -112.8(9)
C46 C51 C55 C57 115.5(8)
C50 C51 C55 C57 -64.0(10)
C46 C51 C55 C56 -119.9(8)
C50 C51 C55 C56 60.6(10)
C62 N61 C61 N62 0.9(8)
C64 N61 C61 N62 177.5(7)
C62 N61 C61 Cu3 -170.2(6)
C64 N61 C61 Cu3 6.4(11)
C63 N62 C61 N61 -1.2(8)
C76 N62 C61 N61 175.3(7)
C63 N62 C61 Cu3 169.6(5)
C76 N62 C61 Cu3 -13.9(11)
C61 N61 C62 C63 -0.2(9)
C64 N61 C62 C63 -176.8(7)
N61 C62 C63 N62 -0.5(9)
C61 N62 C63 C62 1.1(9)
C76 N62 C63 C62 -175.3(7)
C61 N61 C64 C66 136.4(8)
C62 N61 C64 C66 -47.5(10)
C61 N61 C64 C65 -96.3(8)
C62 N61 C64 C65 79.9(9)
N61 C64 C66 C67 107.8(8)
C65 C64 C66 C67 -15.6(11)
N61 C64 C66 C75 -71.7(9)
C65 C64 C66 C75 164.8(7)
C75 C66 C67 C68 1.6(13)
C64 C66 C67 C68 -178.0(8)
C66 C67 C68 C69 -0.5(14)
C67 C68 C69 C70 -0.4(15)
C68 C69 C70 C71 -177.7(9)
C68 C69 C70 C75 0.2(13)
C69 C70 C71 C72 177.8(8)
C75 C70 C71 C72 0.0(12)
C70 C71 C72 C73 0.6(13)
C71 C72 C73 C74 -1.1(13)
C72 C73 C74 C75 0.9(13)
C71 C70 C75 C66 178.8(7)
C69 C70 C75 C66 0.9(12)
C71 C70 C75 C74 -0.2(11)
C69 C70 C75 C74 -178.1(7)
C67 C66 C75 C70 -1.8(12)
C64 C66 C75 C70 177.8(7)
C67 C66 C75 C74 177.2(8)
C64 C66 C75 C74 -3.3(12)
C73 C74 C75 C70 -0.2(12)
C73 C74 C75 C66 -179.2(8)
C61 N62 C76 C77 77.6(10)
C63 N62 C76 C77 -106.4(9)
C61 N62 C76 C81 -102.6(8)
C63 N62 C76 C81 73.4(10)
C81 C76 C77 C78 -0.6(12)
N62 C76 C77 C78 179.2(7)
C81 C76 C77 C82 -177.3(7)
N62 C76 C77 C82 2.5(11)
C76 C77 C78 C79 0.6(12)
C82 C77 C78 C79 177.5(7)
C77 C78 C79 C80 -1.4(12)
C78 C79 C80 C81 2.0(13)
C79 C80 C81 C76 -1.9(12)
C79 C80 C81 C85 175.8(7)
C77 C76 C81 C80 1.2(12)
N62 C76 C81 C80 -178.6(7)
C77 C76 C81 C85 -176.5(7)
N62 C76 C81 C85 3.7(11)
C76 C77 C82 C83 -131.7(9)
C78 C77 C82 C83 51.7(11)
C76 C77 C82 C84 107.3(10)
C78 C77 C82 C84 -69.3(10)
C80 C81 C85 C87 -85.6(9)
C76 C81 C85 C87 92.0(9)
C80 C81 C85 C86 37.6(10)
C76 C81 C85 C86 -144.8(8)
